data_7155556
loop_
_publ_author_name
'Fensterbank, Louis'
'Guelen, Simon'
'Blazejak, Max'
'Chamoreau, Lise-Marie'
'Arnaud, Huguet'
'Derenne, Sylvie'
'Volatron, Francois'
'Mansuy, Virgine'

_publ_section_title
;
 Photochemical Studies on Bis-Sulfide and -Sulfone Tethered Polyenic
 Derivatives
;
_journal_name_full 'Org. Biomol. Chem.'
_journal_paper_doi 10.1039/C7OB00551B
_journal_year 2017
_chemical_formula_moiety 'C24 H26 O8 S2'
_chemical_formula_sum 'C24 H26 O8 S2'
_chemical_formula_weight 506.57
_space_group_crystal_system monoclinic
_space_group_IT_number 14
_space_group_name_Hall '-P 2ybc'
_space_group_name_H-M_alt 'P 1 21/c 1'
_symmetry_space_group_name_Hall '-P 2ybc'
_symmetry_space_group_name_H-M 'P 1 21/c 1'
_atom_sites_solution_hydrogens geom
_atom_sites_solution_primary dual
_atom_sites_solution_secondary difmap
_audit_creation_method SHELXL-2014/7
_audit_update_record
;
2017-03-01 deposited with the CCDC.
2017-04-05 downloaded from the CCDC.
;
_cell_angle_alpha 90
_cell_angle_beta 93.607(18)
_cell_angle_gamma 90
_cell_formula_units_Z 8
_cell_length_a 22.865(6)
_cell_length_b 20.080(4)
_cell_length_c 10.665(2)
_cell_measurement_reflns_used 6033
_cell_measurement_temperature 200(2)
_cell_measurement_theta_max 52.1
_cell_measurement_theta_min 2.93
_cell_volume 4886.9(19)
_computing_cell_refinement 'Bruker SAINT'
_computing_data_collection 'Bruker APEX2'
_computing_data_reduction 'Bruker SAINT'
_computing_molecular_graphics 'DIAMOND (Brandenburg, 2006)'
_computing_publication_material 'WinGX publication routines (Farrugia, 2012)'
_computing_structure_refinement 'SHELXL-2014/7 (Sheldrick, 2014)'
_computing_structure_solution 'SHELXT-2014 (Sheldrick, 2014)'
_diffrn_ambient_temperature 200(2)
_diffrn_measured_fraction_theta_full 0.901
_diffrn_measured_fraction_theta_max 0.901
_diffrn_measurement_device_type 'Bruker APEX-II CCD'
_diffrn_measurement_method '\f and \w scans'
_diffrn_radiation_monochromator 'multi layer miror'
_diffrn_radiation_type CuK\a
_diffrn_radiation_wavelength 1.54178
_diffrn_reflns_av_R_equivalents 0.0787
_diffrn_reflns_av_unetI/netI 0.0669
_diffrn_reflns_Laue_measured_fraction_full 0.901
_diffrn_reflns_Laue_measured_fraction_max 0.901
_diffrn_reflns_limit_h_max 23
_diffrn_reflns_limit_h_min -23
_diffrn_reflns_limit_k_max 19
_diffrn_reflns_limit_k_min -20
_diffrn_reflns_limit_l_max 10
_diffrn_reflns_limit_l_min -10
_diffrn_reflns_number 29958
_diffrn_reflns_point_group_measured_fraction_full 0.901
_diffrn_reflns_point_group_measured_fraction_max 0.901
_diffrn_reflns_theta_full 54.732
_diffrn_reflns_theta_max 54.732
_diffrn_reflns_theta_min 2.931
_diffrn_source 'micro focus sealed tube'
_exptl_absorpt_coefficient_mu 2.381
_exptl_absorpt_correction_T_max 0.75
_exptl_absorpt_correction_T_min 0.597
_exptl_absorpt_correction_type multi-scan
_exptl_absorpt_process_details
;
SADABS, Bruker AXS Inc., Madison, 
Wisconsin, USA.
;
_exptl_crystal_colour colorless
_exptl_crystal_density_diffrn 1.377
_exptl_crystal_density_method 'not measured'
_exptl_crystal_description block
_exptl_crystal_F_000 2128
_exptl_crystal_size_max 0.13
_exptl_crystal_size_mid 0.11
_exptl_crystal_size_min 0.03
_refine_diff_density_max 0.772
_refine_diff_density_min -0.493
_refine_diff_density_rms 0.078
_refine_ls_extinction_method none
_refine_ls_goodness_of_fit_ref 1.067
_refine_ls_hydrogen_treatment constr
_refine_ls_matrix_type full
_refine_ls_number_parameters 714
_refine_ls_number_reflns 5475
_refine_ls_number_restraints 455
_refine_ls_restrained_S_all 1.035
_refine_ls_R_factor_all 0.1093
_refine_ls_R_factor_gt 0.0833
_refine_ls_shift/su_max 0.002
_refine_ls_shift/su_mean 0.000
_refine_ls_structure_factor_coef Fsqd
_refine_ls_weighting_details 'w=1/[\s^2^(Fo^2^)+(0.1080P)^2^+16.7928P] where P=(Fo^2^+2Fc^2^)/3'
_refine_ls_weighting_scheme calc
_refine_ls_wR_factor_gt 0.2177
_refine_ls_wR_factor_ref 0.2375
_reflns_Friedel_coverage 0.000
_reflns_number_gt 4050
_reflns_number_total 5475
_reflns_threshold_expression 'I > 2\s(I)'
_cod_data_source_file c7ob00551b2.cif
_cod_data_source_block shelx
_cod_original_cell_volume 4886.8(19)
_cod_database_code 7155556
_shelx_shelxl_version_number 2014/7
_shelx_space_group_comment
;
The symmetry employed for this shelxl refinement is uniquely defined
by the following loop, which should always be used as a source of
symmetry information in preference to the above space-group names.
They are only intended as comments.
;

loop_
_space_group_symop_operation_xyz
'x, y, z'
'-x, y+1/2, -z+1/2'
'-x, -y, -z'
'x, -y-1/2, z-1/2'

loop_
_atom_site_label
_atom_site_type_symbol
_atom_site_fract_x
_atom_site_fract_y
_atom_site_fract_z
_atom_site_U_iso_or_equiv
_atom_site_adp_type
_atom_site_occupancy
_atom_site_site_symmetry_order
_atom_site_calc_flag
_atom_site_refinement_flags_posn
_atom_site_refinement_flags_adp
_atom_site_refinement_flags_occupancy
_atom_site_disorder_assembly
_atom_site_disorder_group
S1 S 0.36046(8) 0.47840(8) 0.38551(16) 0.0457(5) Uani 1 1 d . . . . .
S2 S 0.35646(8) 0.31018(8) 0.35570(15) 0.0450(5) Uani 1 1 d . . . . .
O1 O 0.3074(2) 0.5106(3) 0.4192(5) 0.0608(14) Uani 1 1 d . . . . .
O2 O 0.4111(2) 0.5188(2) 0.3651(5) 0.0616(14) Uani 1 1 d . . . . .
O3 O 0.3050(2) 0.3044(2) 0.4278(4) 0.0507(13) Uani 1 1 d . . . . .
O4 O 0.3813(2) 0.2504(2) 0.3080(4) 0.0546(13) Uani 1 1 d . . . . .
O5 O 0.4837(2) 0.3783(3) 1.1807(5) 0.0623(14) Uani 1 1 d . . . . .
O6 O 0.5819(2) 0.3874(2) 1.1828(4) 0.0546(13) Uani 1 1 d . . . . .
O7 O 0.6619(2) 0.3694(2) 0.9454(5) 0.0560(13) Uani 1 1 d . . . . .
O8 O 0.6402(2) 0.2731(2) 1.0395(4) 0.0504(13) Uani 1 1 d . . . . .
C1 C 0.3430(3) 0.4344(3) 0.2416(6) 0.0392(17) Uani 1 1 d . . . . .
C2 C 0.3405(3) 0.3661(3) 0.2281(6) 0.0383(16) Uani 1 1 d . . . . .
C3 C 0.3276(3) 0.3388(4) 0.1108(6) 0.0497(19) Uani 1 1 d . . . . .
H3 H 0.3269 0.2917 0.1009 0.060 Uiso 1 1 calc R U . . .
C4 C 0.3158(3) 0.3792(4) 0.0082(7) 0.056(2) Uani 1 1 d . . . . .
H4 H 0.3055 0.3600 -0.0716 0.068 Uiso 1 1 calc R U . . .
C5 C 0.3188(3) 0.4478(4) 0.0206(7) 0.056(2) Uani 1 1 d . . . . .
H5 H 0.3115 0.4757 -0.0504 0.067 Uiso 1 1 calc R U . . .
C6 C 0.3326(3) 0.4750(4) 0.1379(7) 0.0512(19) Uani 1 1 d . . . . .
H6 H 0.3350 0.5220 0.1472 0.061 Uiso 1 1 calc R U . . .
C7 C 0.3811(3) 0.4177(3) 0.5060(6) 0.0419(17) Uani 1 1 d . . . . .
H7 H 0.3450 0.4026 0.5462 0.050 Uiso 1 1 calc R U . . .
C8 C 0.4213(3) 0.4494(3) 0.6031(6) 0.0453(18) Uani 1 1 d . . . . .
H8 H 0.4514 0.4781 0.5776 0.054 Uiso 1 1 calc R U . . .
C9 C 0.4162(3) 0.4383(3) 0.7266(6) 0.0463(18) Uani 1 1 d . . . . .
H9 H 0.3793 0.4254 0.7551 0.056 Uiso 1 1 calc R U . . .
C11 C 0.4663(3) 0.4458(3) 0.8172(6) 0.0465(18) Uani 1 1 d . . . . .
H11 H 0.4947 0.4790 0.8025 0.056 Uiso 1 1 calc R U . . .
C12 C 0.4738(3) 0.4078(3) 0.9202(6) 0.0431(17) Uani 1 1 d . . . . .
H12 H 0.4404 0.3879 0.9531 0.052 Uiso 1 1 calc R U . . .
C14 C 0.5318(3) 0.3956(3) 0.9847(6) 0.0401(16) Uani 1 1 d . . . . .
H14 H 0.5575 0.4347 0.9699 0.048 Uiso 1 1 calc R U . . .
C15 C 0.5283(4) 0.3868(3) 1.1261(7) 0.0459(18) Uani 1 1 d . . . . .
C16 C 0.5858(4) 0.3746(4) 1.3178(6) 0.058(2) Uani 1 1 d . . . . .
H16A H 0.5702 0.3299 1.3359 0.069 Uiso 1 1 calc R U . . .
H16B H 0.5633 0.4083 1.3624 0.069 Uiso 1 1 calc R U . . .
C17 C 0.6496(4) 0.3788(5) 1.3584(8) 0.084(3) Uani 1 1 d . . . . .
H17A H 0.6702 0.3406 1.3247 0.127 Uiso 1 1 calc R U . . .
H17B H 0.6544 0.3783 1.4503 0.127 Uiso 1 1 calc R U . . .
H17C H 0.6660 0.4201 1.3266 0.127 Uiso 1 1 calc R U . . .
C18 C 0.4113(3) 0.3553(3) 0.4477(6) 0.0423(17) Uani 1 1 d . . . . .
H18 H 0.4424 0.3707 0.3925 0.051 Uiso 1 1 calc R U . . .
C19 C 0.4382(3) 0.3127(3) 0.5504(6) 0.0444(18) Uani 1 1 d . . . . .
H19 H 0.4148 0.2792 0.5852 0.053 Uiso 1 1 calc R U . . .
C20 C 0.4935(4) 0.3195(3) 0.5956(6) 0.0464(18) Uani 1 1 d . . . . .
H20 H 0.5212 0.3385 0.5432 0.056 Uiso 1 1 calc R U . . .
C21 C 0.5131(3) 0.2991(3) 0.7214(6) 0.0457(18) Uani 1 1 d . . . . .
H21 H 0.4955 0.2614 0.7573 0.055 Uiso 1 1 calc R U . . .
C22 C 0.5552(3) 0.3316(3) 0.7885(6) 0.0434(17) Uani 1 1 d . . . . .
H22 H 0.5827 0.3566 0.7447 0.052 Uiso 1 1 calc R U . . .
C23 C 0.5614(3) 0.3308(3) 0.9299(6) 0.0428(17) Uani 1 1 d . . . . .
H23 H 0.5415 0.2903 0.9613 0.051 Uiso 1 1 calc R U . . .
C24 C 0.6258(3) 0.3283(4) 0.9723(6) 0.0465(18) Uani 1 1 d . . . . .
C25 C 0.7019(3) 0.2670(4) 1.0784(7) 0.058(2) Uani 1 1 d . . . . .
H25A H 0.7170 0.3096 1.1142 0.070 Uiso 1 1 calc R U . . .
H25B H 0.7247 0.2554 1.0057 0.070 Uiso 1 1 calc R U . . .
C26 C 0.7074(4) 0.2124(4) 1.1767(8) 0.073(2) Uani 1 1 d . . . . .
H26A H 0.6837 0.2240 1.2471 0.110 Uiso 1 1 calc R U . . .
H26B H 0.7485 0.2078 1.2071 0.110 Uiso 1 1 calc R U . . .
H26C H 0.6934 0.1703 1.1394 0.110 Uiso 1 1 calc R U . . .
S3 S 0.20488(11) 0.40955(11) 0.6891(2) 0.0706(7) Uani 1 1 d . . . . .
S4 S 0.12702(17) 0.39801(16) 0.4045(3) 0.1143(11) Uani 1 1 d . . . . .
C27 C 0.1794(16) 0.336(2) 0.598(3) 0.065(6) Uani 0.5 1 d . U P A 1
C28 C 0.1418(11) 0.3365(12) 0.479(2) 0.070(6) Uani 0.5 1 d . U P A 1
C29 C 0.1220(10) 0.2731(9) 0.430(2) 0.070(5) Uani 0.5 1 d . U P A 1
H29 H 0.0957 0.2704 0.3579 0.085 Uiso 0.5 1 calc R U P A 1
C30 C 0.1438(10) 0.2124(12) 0.496(2) 0.069(5) Uani 0.5 1 d . U P A 1
H30 H 0.1328 0.1703 0.4615 0.082 Uiso 0.5 1 calc R U P A 1
C31 C 0.1791(12) 0.2147(13) 0.603(2) 0.073(6) Uani 0.5 1 d . U P A 1
H31 H 0.1917 0.1744 0.6430 0.088 Uiso 0.5 1 calc R U P A 1
C32 C 0.1971(12) 0.2757(14) 0.655(2) 0.072(5) Uani 0.5 1 d . U P A 1
H32 H 0.2216 0.2764 0.7305 0.087 Uiso 0.5 1 calc R U P A 1
C27B C 0.1910(17) 0.331(2) 0.627(3) 0.070(6) Uani 0.5 1 d . U P A 2
C28B C 0.1580(13) 0.3219(13) 0.519(3) 0.074(5) Uani 0.5 1 d . U P A 2
C29B C 0.1470(12) 0.2555(15) 0.477(2) 0.083(5) Uani 0.5 1 d . U P A 2
H29B H 0.1260 0.2466 0.3990 0.100 Uiso 0.5 1 calc R U P A 2
C30B C 0.1679(13) 0.2057(14) 0.552(3) 0.082(6) Uani 0.5 1 d . U P A 2
H30B H 0.1601 0.1613 0.5259 0.098 Uiso 0.5 1 calc R U P A 2
C31B C 0.2000(10) 0.2153(11) 0.666(2) 0.079(5) Uani 0.5 1 d . U P A 2
H31B H 0.2128 0.1780 0.7153 0.095 Uiso 0.5 1 calc R U P A 2
C32B C 0.2130(13) 0.2778(14) 0.706(2) 0.075(5) Uani 0.5 1 d . U P A 2
H32B H 0.2356 0.2860 0.7823 0.090 Uiso 0.5 1 calc R U P A 2
C33 C 0.1832(4) 0.4749(4) 0.5827(8) 0.063(2) Uani 1 1 d . . . . .
H33 H 0.2119 0.4775 0.5159 0.075 Uiso 1 1 calc R U . . .
C34 C 0.1837(4) 0.5397(4) 0.6523(8) 0.065(2) Uani 1 1 d . . . . .
H34 H 0.1730 0.5398 0.7369 0.078 Uiso 1 1 calc R U . . .
C35 C 0.1985(3) 0.5967(4) 0.6014(9) 0.065(2) Uani 1 1 d . . . . .
H35 H 0.2244 0.5960 0.5351 0.078 Uiso 1 1 calc R U . . .
C36 C 0.1762(4) 0.6615(5) 0.6435(10) 0.076(3) Uani 1 1 d . . . . .
H36 H 0.1697 0.6678 0.7298 0.091 Uiso 1 1 calc R U . . .
C37 C 0.1652(4) 0.7109(5) 0.5639(12) 0.090(3) Uani 1 1 d . . . . .
H37 H 0.1845 0.7108 0.4876 0.108 Uiso 1 1 calc R U . . .
C38 C 0.1246(6) 0.7663(7) 0.5860(13) 0.120(4) Uiso 1 1 d . . . . .
H38A H 0.1087 0.7654 0.6711 0.144 Uiso 0.6 1 calc R U P B 1
H38B H 0.1256 0.7681 0.6798 0.144 Uiso 0.4 1 calc R U P C 2
C39 C 0.1529(6) 0.8354(6) 0.5522(15) 0.100(4) Uani 1 1 d . . . . .
C40 C 0.1970(5) 0.9310(6) 0.6196(14) 0.120(4) Uani 1 1 d . . . . .
H40A H 0.2191 0.9464 0.6970 0.144 Uiso 1 1 calc R U . . .
H40B H 0.2258 0.9208 0.5568 0.144 Uiso 1 1 calc R U . . .
C41 C 0.1600(6) 0.9838(6) 0.5724(12) 0.115(4) Uani 1 1 d . . . . .
H41A H 0.1455 0.9737 0.4861 0.173 Uiso 1 1 calc R U . . .
H41B H 0.1823 1.0255 0.5735 0.173 Uiso 1 1 calc R U . . .
H41C H 0.1267 0.9886 0.6254 0.173 Uiso 1 1 calc R U . . .
C42 C 0.1212(4) 0.4631(5) 0.5197(9) 0.080(3) Uani 1 1 d . . . . .
H42 H 0.0937 0.4493 0.5841 0.096 Uiso 1 1 calc R U . . .
C43 C 0.0979(5) 0.5241(6) 0.4503(11) 0.108(4) Uani 1 1 d . . . . .
H43 H 0.1107 0.5318 0.3685 0.129 Uiso 1 1 calc R U . . .
C44 C 0.0615(6) 0.5671(7) 0.4941(13) 0.124(4) Uiso 1 1 d . . . . .
H44A H 0.0364 0.5591 0.5603 0.148 Uiso 0.6 1 calc R U P D 1
H44B H 0.0342 0.5461 0.5450 0.148 Uiso 0.4 1 calc R U P E 2
C45 C 0.0656(10) 0.6337(11) 0.420(2) 0.064(6) Uiso 0.4 1 d . . P F 1
H45 H 0.0779 0.6374 0.3373 0.077 Uiso 0.4 1 calc R U P F 1
C46 C 0.0478(10) 0.6903(13) 0.498(2) 0.067(6) Uiso 0.4 1 d . . P F 1
H46 H 0.0217 0.6850 0.5631 0.080 Uiso 0.4 1 calc R U P F 1
C47 C 0.0731(11) 0.7558(13) 0.468(2) 0.088(7) Uani 0.4 1 d D U P F 1
H47 H 0.0889 0.7578 0.3825 0.105 Uiso 0.4 1 calc R U P F 1
C45B C 0.0509(9) 0.6418(11) 0.486(2) 0.099(6) Uiso 0.6 1 d . . P F 2
H45B H 0.0503 0.6619 0.4049 0.119 Uiso 0.6 1 calc R U P F 2
C46B C 0.0425(10) 0.6806(12) 0.583(3) 0.128(8) Uiso 0.6 1 d . . P F 2
H46B H 0.0281 0.6662 0.6600 0.154 Uiso 0.6 1 calc R U P F 2
C47B C 0.0605(9) 0.7567(12) 0.551(3) 0.132(6) Uani 0.6 1 d D U P F 2
H47B H 0.0535 0.7640 0.4587 0.158 Uiso 0.6 1 calc R U P F 2
C48B C 0.0204(16) 0.8018(15) 0.618(3) 0.164(8) Uani 0.6 1 d D U P F 2
O15B O -0.0101(12) 0.7940(12) 0.713(3) 0.236(10) Uani 0.6 1 d . U P F 2
O16B O 0.0120(13) 0.8530(13) 0.541(3) 0.177(7) Uani 0.6 1 d D U P F 2
C49B C -0.0320(14) 0.8999(17) 0.577(4) 0.181(9) Uani 0.6 1 d . U P F 2
H49A H -0.0459 0.9256 0.5016 0.217 Uiso 0.6 1 calc R U P F 2
H49B H -0.0658 0.8745 0.6054 0.217 Uiso 0.6 1 calc R U P F 2
C50B C -0.0145(11) 0.9419(18) 0.666(3) 0.181(12) Uani 0.6 1 d . U P F 2
H50A H -0.0110 0.9187 0.7466 0.272 Uiso 0.6 1 calc R U P F 2
H50B H -0.0432 0.9781 0.6695 0.272 Uiso 0.6 1 calc R U P F 2
H50C H 0.0236 0.9605 0.6471 0.272 Uiso 0.6 1 calc R U P F 2
C48A C 0.0244(15) 0.8133(19) 0.492(3) 0.133(7) Uani 0.4 1 d D U P F 1
O15A O 0.0181(16) 0.8382(18) 0.595(2) 0.151(9) Uani 0.4 1 d D U P F 1
O16A O 0.0051(13) 0.8397(15) 0.392(2) 0.179(8) Uani 0.4 1 d D U P F 1
C49A C -0.021(2) 0.908(2) 0.412(4) 0.180(10) Uani 0.4 1 d . U P F 1
H49C H -0.0194 0.9176 0.5033 0.216 Uiso 0.4 1 calc R U P F 1
H49D H -0.0630 0.9070 0.3816 0.216 Uiso 0.4 1 calc R U P F 1
C50A C 0.013(2) 0.968(2) 0.338(4) 0.191(13) Uani 0.4 1 d . U P F 1
H50D H 0.0439 0.9866 0.3954 0.286 Uiso 0.4 1 calc R U P F 1
H50E H -0.0152 1.0024 0.3121 0.286 Uiso 0.4 1 calc R U P F 1
H50F H 0.0304 0.9489 0.2645 0.286 Uiso 0.4 1 calc R U P F 1
O9 O 0.2673(3) 0.4109(3) 0.7078(6) 0.0847(19) Uani 1 1 d . . . . .
O10 O 0.1695(3) 0.4147(3) 0.7946(6) 0.094(2) Uani 1 1 d . . . . .
O11 O 0.1743(4) 0.4146(4) 0.3229(7) 0.126(3) Uani 1 1 d . . . . .
O12 O 0.0703(5) 0.3842(5) 0.3497(10) 0.175(4) Uani 1 1 d . . . . .
O13 O 0.1597(6) 0.8478(5) 0.4438(11) 0.162(4) Uani 1 1 d . . . . .
O14 O 0.1661(3) 0.8704(4) 0.6476(9) 0.106(2) Uani 1 1 d . . . . .

loop_
_atom_site_aniso_label
_atom_site_aniso_U_11
_atom_site_aniso_U_22
_atom_site_aniso_U_33
_atom_site_aniso_U_23
_atom_site_aniso_U_13
_atom_site_aniso_U_12
S1 0.0638(12) 0.0324(10) 0.0405(10) 0.0002(8) 0.0018(8) -0.0033(9)
S2 0.0644(12) 0.0341(10) 0.0366(10) -0.0006(8) 0.0043(9) -0.0020(8)
O1 0.076(4) 0.056(3) 0.050(3) -0.004(3) 0.001(3) 0.018(3)
O2 0.084(4) 0.049(3) 0.051(3) 0.010(2) -0.004(3) -0.020(3)
O3 0.061(3) 0.045(3) 0.047(3) 0.005(2) 0.009(2) -0.011(2)
O4 0.081(4) 0.036(3) 0.047(3) -0.008(2) 0.002(2) 0.007(2)
O5 0.066(4) 0.079(4) 0.042(3) 0.003(3) 0.008(3) -0.005(3)
O6 0.067(4) 0.058(3) 0.038(3) -0.002(2) 0.001(3) 0.000(3)
O7 0.057(3) 0.047(3) 0.064(3) 0.011(3) 0.005(3) -0.006(3)
O8 0.064(3) 0.034(3) 0.052(3) 0.009(2) -0.002(2) 0.000(2)
C1 0.047(4) 0.042(4) 0.030(4) 0.000(3) 0.012(3) -0.007(3)
C2 0.043(4) 0.038(4) 0.035(4) -0.002(3) 0.007(3) 0.006(3)
C3 0.068(5) 0.039(4) 0.041(4) -0.005(4) 0.000(4) 0.005(4)
C4 0.071(5) 0.065(6) 0.033(4) -0.006(4) 0.002(4) 0.000(4)
C5 0.073(6) 0.055(5) 0.040(5) 0.007(4) 0.002(4) 0.002(4)
C6 0.072(5) 0.038(4) 0.044(5) 0.009(4) 0.009(4) -0.006(4)
C7 0.063(5) 0.031(4) 0.032(4) -0.002(3) 0.007(3) -0.002(3)
C8 0.071(5) 0.025(4) 0.040(4) 0.005(3) 0.000(4) -0.002(3)
C9 0.056(5) 0.038(4) 0.046(5) -0.007(3) 0.009(4) 0.008(3)
C11 0.062(5) 0.036(4) 0.042(4) -0.011(4) 0.002(4) 0.001(3)
C12 0.050(4) 0.047(4) 0.033(4) -0.003(3) 0.009(3) 0.005(3)
C14 0.053(4) 0.032(4) 0.035(4) -0.002(3) 0.005(3) 0.001(3)
C15 0.065(5) 0.031(4) 0.042(4) -0.003(3) 0.004(4) 0.002(4)
C16 0.088(6) 0.046(5) 0.038(4) 0.000(3) -0.005(4) 0.003(4)
C17 0.118(8) 0.074(6) 0.058(5) -0.016(5) -0.023(5) 0.021(6)
C18 0.056(4) 0.041(4) 0.030(4) 0.004(3) 0.005(3) -0.005(3)
C19 0.068(5) 0.029(4) 0.037(4) -0.004(3) 0.009(4) -0.001(4)
C20 0.069(6) 0.035(4) 0.036(4) -0.008(3) 0.009(4) 0.004(4)
C21 0.070(5) 0.030(4) 0.037(4) -0.001(3) 0.006(4) 0.005(4)
C22 0.058(5) 0.036(4) 0.037(4) 0.006(3) 0.009(3) 0.002(4)
C23 0.053(5) 0.034(4) 0.042(4) 0.004(3) 0.005(3) -0.003(3)
C24 0.060(5) 0.045(5) 0.035(4) -0.006(4) 0.006(4) -0.004(4)
C25 0.054(5) 0.063(5) 0.057(5) 0.010(4) 0.001(4) 0.005(4)
C26 0.082(6) 0.071(6) 0.063(5) 0.014(5) -0.014(5) 0.008(5)
S3 0.0823(17) 0.0682(15) 0.0636(14) 0.0063(11) 0.0226(12) 0.0035(12)
S4 0.148(3) 0.098(2) 0.095(2) -0.0345(18) -0.009(2) -0.031(2)
C27 0.072(13) 0.057(8) 0.070(13) 0.009(8) 0.027(9) 0.009(7)
C28 0.083(12) 0.047(8) 0.082(12) -0.001(7) 0.014(9) 0.016(7)
C29 0.095(12) 0.040(7) 0.076(10) 0.011(7) 0.007(9) 0.016(7)
C30 0.097(12) 0.037(8) 0.072(10) 0.017(7) 0.009(8) 0.016(7)
C31 0.092(12) 0.060(8) 0.069(12) 0.018(8) 0.012(9) 0.011(7)
C32 0.084(12) 0.062(7) 0.073(12) 0.013(8) 0.020(9) 0.008(7)
C27B 0.084(14) 0.063(8) 0.067(12) -0.001(8) 0.028(9) 0.007(8)
C28B 0.100(13) 0.052(8) 0.071(11) 0.005(8) 0.020(9) 0.004(8)
C29B 0.111(13) 0.056(8) 0.084(11) 0.000(8) 0.007(9) 0.004(8)
C30B 0.102(14) 0.056(8) 0.087(13) 0.002(8) 0.012(10) 0.005(8)
C31B 0.089(13) 0.066(8) 0.085(12) 0.002(8) 0.020(9) 0.007(8)
C32B 0.087(13) 0.065(7) 0.076(12) 0.004(8) 0.026(9) 0.005(8)
C33 0.065(5) 0.063(5) 0.060(5) -0.001(4) 0.003(4) -0.002(4)
C34 0.071(6) 0.065(6) 0.058(5) -0.007(5) -0.001(4) -0.004(5)
C35 0.053(5) 0.061(6) 0.080(6) -0.011(5) -0.004(4) -0.001(4)
C36 0.076(6) 0.062(6) 0.089(7) -0.014(6) -0.010(5) -0.008(5)
C37 0.069(6) 0.060(6) 0.141(10) -0.009(7) 0.009(6) 0.008(5)
C39 0.116(10) 0.069(8) 0.119(10) 0.012(8) 0.036(9) 0.027(7)
C40 0.110(9) 0.075(8) 0.178(13) 0.047(8) 0.032(8) -0.001(7)
C41 0.141(11) 0.089(8) 0.118(9) 0.017(7) 0.031(8) 0.016(8)
C42 0.082(7) 0.071(6) 0.087(7) -0.019(5) -0.004(5) -0.011(5)
C43 0.126(10) 0.091(8) 0.099(8) -0.010(7) -0.056(7) -0.018(7)
C47 0.079(13) 0.112(14) 0.078(13) 0.040(11) 0.058(11) 0.064(11)
C47B 0.089(12) 0.116(12) 0.189(17) -0.009(12) 0.001(12) 0.009(9)
C48B 0.131(15) 0.168(14) 0.194(15) -0.002(12) 0.009(12) 0.055(11)
O15B 0.26(2) 0.197(17) 0.262(17) 0.004(14) 0.100(16) 0.063(16)
O16B 0.153(13) 0.183(12) 0.196(14) 0.015(11) 0.015(12) 0.065(9)
C49B 0.143(15) 0.195(16) 0.206(19) 0.007(14) 0.009(14) 0.072(13)
C50B 0.106(16) 0.22(2) 0.22(2) -0.014(18) 0.033(16) 0.058(16)
C48A 0.113(13) 0.156(13) 0.133(12) 0.014(10) 0.029(10) 0.103(11)
O15A 0.128(16) 0.18(2) 0.142(13) 0.007(12) 0.026(12) 0.113(17)
O16A 0.207(16) 0.195(14) 0.134(12) 0.007(10) 0.011(11) 0.141(12)
C49A 0.190(19) 0.187(15) 0.161(19) 0.001(13) -0.005(16) 0.129(14)
C50A 0.23(3) 0.199(19) 0.14(3) -0.009(17) -0.01(2) 0.108(18)
O9 0.089(5) 0.086(5) 0.080(4) 0.025(3) 0.004(3) 0.014(4)
O10 0.125(6) 0.085(5) 0.077(4) 0.010(4) 0.046(4) 0.002(4)
O11 0.210(9) 0.106(6) 0.066(4) -0.005(4) 0.037(5) -0.042(6)
O12 0.190(10) 0.157(9) 0.170(9) -0.069(7) -0.051(8) -0.052(8)
O13 0.239(12) 0.111(7) 0.143(9) -0.020(7) 0.059(8) 0.018(7)
O14 0.101(6) 0.088(6) 0.127(7) 0.010(5) -0.006(5) 0.011(4)

loop_
_atom_type_symbol
_atom_type_description
_atom_type_scat_dispersion_real
_atom_type_scat_dispersion_imag
_atom_type_scat_source
C C 0.0181 0.0091 'International Tables Vol C Tables 4.2.6.8 and 6.1.1.4'
H H 0.0000 0.0000 'International Tables Vol C Tables 4.2.6.8 and 6.1.1.4'
O O 0.0492 0.0322 'International Tables Vol C Tables 4.2.6.8 and 6.1.1.4'
S S 0.3331 0.5567 'International Tables Vol C Tables 4.2.6.8 and 6.1.1.4'
Cl Cl 0.3639 0.7018 'International Tables Vol C Tables 4.2.6.8 and 6.1.1.4'

loop_
_geom_angle_atom_site_label_1
_geom_angle_atom_site_label_2
_geom_angle_atom_site_label_3
_geom_angle
O1 S1 O2 118.8(3)
O1 S1 C1 106.8(3)
O2 S1 C1 106.6(3)
O1 S1 C7 108.1(3)
O2 S1 C7 108.1(3)
C1 S1 C7 108.0(3)
O4 S2 O3 118.3(3)
O4 S2 C2 108.8(3)
O3 S2 C2 108.7(3)
O4 S2 C18 109.8(3)
O3 S2 C18 108.3(3)
C2 S2 C18 101.7(3)
C15 O6 C16 116.4(6)
C24 O8 C25 115.0(6)
C2 C1 C6 119.9(6)
C2 C1 S1 125.7(5)
C6 C1 S1 114.4(5)
C1 C2 C3 119.6(6)
C1 C2 S2 122.7(5)
C3 C2 S2 117.6(5)
C4 C3 C2 120.4(7)
C4 C3 H3 119.8
C2 C3 H3 119.8
C3 C4 C5 120.3(7)
C3 C4 H4 119.8
C5 C4 H4 119.8
C6 C5 C4 119.2(7)
C6 C5 H5 120.4
C4 C5 H5 120.4
C1 C6 C5 120.6(7)
C1 C6 H6 119.7
C5 C6 H6 119.7
C8 C7 C18 110.3(6)
C8 C7 S1 109.2(4)
C18 C7 S1 110.8(4)
C8 C7 H7 108.8
C18 C7 H7 108.8
S1 C7 H7 108.8
C9 C8 C7 121.5(7)
C9 C8 H8 119.2
C7 C8 H8 119.2
C8 C9 C11 121.1(7)
C8 C9 H9 119.4
C11 C9 H9 119.4
C12 C11 C9 122.7(7)
C12 C11 H11 118.7
C9 C11 H11 118.7
C11 C12 C14 122.9(7)
C11 C12 H12 118.5
C14 C12 H12 118.5
C12 C14 C15 112.3(6)
C12 C14 C23 110.8(5)
C15 C14 C23 108.5(5)
C12 C14 H14 108.4
C15 C14 H14 108.4
C23 C14 H14 108.4
O5 C15 O6 124.0(6)
O5 C15 C14 125.9(7)
O6 C15 C14 110.1(6)
O6 C16 C17 105.9(7)
O6 C16 H16A 110.6
C17 C16 H16A 110.6
O6 C16 H16B 110.6
C17 C16 H16B 110.6
H16A C16 H16B 108.7
C16 C17 H17A 109.5
C16 C17 H17B 109.5
H17A C17 H17B 109.5
C16 C17 H17C 109.5
H17A C17 H17C 109.5
H17B C17 H17C 109.5
C19 C18 C7 109.7(5)
C19 C18 S2 110.7(5)
C7 C18 S2 108.0(5)
C19 C18 H18 109.5
C7 C18 H18 109.5
S2 C18 H18 109.5
C20 C19 C18 123.0(7)
C20 C19 H19 118.5
C18 C19 H19 118.5
C19 C20 C21 122.6(7)
C19 C20 H20 118.7
C21 C20 H20 118.7
C22 C21 C20 122.0(7)
C22 C21 H21 119.0
C20 C21 H21 119.0
C21 C22 C23 123.5(6)
C21 C22 H22 118.3
C23 C22 H22 118.3
C22 C23 C24 109.1(6)
C22 C23 C14 110.1(5)
C24 C23 C14 110.3(5)
C22 C23 H23 109.1
C24 C23 H23 109.1
C14 C23 H23 109.1
O7 C24 O8 122.6(7)
O7 C24 C23 124.6(7)
O8 C24 C23 112.8(6)
O8 C25 C26 107.2(6)
O8 C25 H25A 110.3
C26 C25 H25A 110.3
O8 C25 H25B 110.3
C26 C25 H25B 110.3
H25A C25 H25B 108.5
C25 C26 H26A 109.5
C25 C26 H26B 109.5
H26A C26 H26B 109.5
C25 C26 H26C 109.5
H26A C26 H26C 109.5
H26B C26 H26C 109.5
O9 S3 O10 119.9(4)
O9 S3 C27B 103.2(13)
O10 S3 C27B 105.4(14)
O9 S3 C33 108.0(4)
O10 S3 C33 107.4(4)
C27B S3 C33 113.1(11)
O9 S3 C27 111.7(11)
O10 S3 C27 107.3(13)
C33 S3 C27 100.7(9)
O12 S4 O11 119.2(7)
O12 S4 C28 103.2(11)
O11 S4 C28 110.7(11)
O12 S4 C42 108.6(6)
O11 S4 C42 109.1(5)
C28 S4 C42 105.0(11)
O12 S4 C28B 111.9(10)
O11 S4 C28B 106.4(9)
C42 S4 C28B 99.9(9)
C32 C27 C28 120(3)
C32 C27 S3 113(2)
C28 C27 S3 127(2)
C29 C28 C27 117(2)
C29 C28 S4 118.7(19)
C27 C28 S4 124(2)
C28 C29 C30 118(2)
C28 C29 H29 121.0
C30 C29 H29 121.0
C31 C30 C29 122(2)
C31 C30 H30 118.8
C29 C30 H30 118.8
C30 C31 C32 121(2)
C30 C31 H31 119.7
C32 C31 H31 119.7
C31 C32 C27 121(2)
C31 C32 H32 119.5
C27 C32 H32 119.5
C28B C27B C32B 124(3)
C28B C27B S3 122(3)
C32B C27B S3 114(2)
C27B C28B C29B 118(2)
C27B C28B S4 124(2)
C29B C28B S4 117(2)
C30B C29B C28B 117(2)
C30B C29B H29B 121.5
C28B C29B H29B 121.5
C29B C30B C31B 124(3)
C29B C30B H30B 117.8
C31B C30B H30B 117.8
C32B C31B C30B 120(2)
C32B C31B H31B 120.1
C30B C31B H31B 120.1
C31B C32B C27B 116(3)
C31B C32B H32B 121.8
C27B C32B H32B 121.8
C34 C33 C42 109.1(7)
C34 C33 S3 109.3(6)
C42 C33 S3 111.9(6)
C34 C33 H33 108.8
C42 C33 H33 108.8
S3 C33 H33 108.8
C35 C34 C33 122.9(8)
C35 C34 H34 118.6
C33 C34 H34 118.6
C34 C35 C36 122.4(9)
C34 C35 H35 118.8
C36 C35 H35 118.8
C37 C36 C35 121.5(10)
C37 C36 H36 119.3
C35 C36 H36 119.3
C36 C37 C38 124.1(11)
C36 C37 H37 118.0
C38 C37 H37 118.0
C37 C38 C47B 118.5(13)
C37 C38 C39 110.8(10)
C47B C38 C39 117.6(14)
C37 C38 C47 101.7(11)
C39 C38 C47 102.5(13)
C37 C38 H38A 113.6
C39 C38 H38A 113.6
C47 C38 H38A 113.6
C37 C38 H38B 102.2
C47B C38 H38B 102.2
C39 C38 H38B 102.2
O13 C39 O14 128.5(13)
O13 C39 C38 118.8(14)
O14 C39 C38 112.8(12)
C41 C40 O14 114.3(10)
C41 C40 H40A 108.7
O14 C40 H40A 108.7
C41 C40 H40B 108.7
O14 C40 H40B 108.7
H40A C40 H40B 107.6
C40 C41 H41A 109.5
C40 C41 H41B 109.5
H41A C41 H41B 109.5
C40 C41 H41C 109.5
H41A C41 H41C 109.5
H41B C41 H41C 109.5
C43 C42 C33 112.0(8)
C43 C42 S4 107.0(7)
C33 C42 S4 107.6(6)
C43 C42 H42 110.1
C33 C42 H42 110.1
S4 C42 H42 110.1
C44 C43 C42 125.0(13)
C44 C43 H43 117.5
C42 C43 H43 117.5
C43 C44 C45B 137.1(15)
C43 C44 C45 109.1(15)
C43 C44 H44A 125.5
C45 C44 H44A 125.5
C43 C44 H44B 111.4
C45B C44 H44B 111.4
C46 C45 C44 111(2)
C46 C45 H45 124.7
C44 C45 H45 124.7
C45 C46 C47 116(2)
C45 C46 H46 122.1
C47 C46 H46 122.1
C46 C47 C48A 108(2)
C46 C47 C38 102.3(17)
C48A C47 C38 104.3(19)
C46 C47 H47 113.7
C48A C47 H47 113.7
C38 C47 H47 113.7
C46B C45B C44 124(2)
C46B C45B H45B 117.8
C44 C45B H45B 117.8
C45B C46B C47B 110(2)
C45B C46B H46B 125.1
C47B C46B H46B 125.1
C48B C47B C38 115(2)
C48B C47B C46B 107(2)
C38 C47B C46B 109.0(18)
C48B C47B H47B 108.5
C38 C47B H47B 108.5
C46B C47B H47B 108.5
O15B C48B O16B 122(3)
O15B C48B C47B 133(3)
O16B C48B C47B 104(2)
C48B O16B C49B 114(3)
C50B C49B O16B 115(3)
C50B C49B H49A 108.5
O16B C49B H49A 108.5
C50B C49B H49B 108.5
O16B C49B H49B 108.5
H49A C49B H49B 107.5
C49B C50B H50A 109.5
C49B C50B H50B 109.5
H50A C50B H50B 109.5
C49B C50B H50C 109.5
H50A C50B H50C 109.5
H50B C50B H50C 109.5
O15A C48A O16A 123(3)
O15A C48A C47 123(3)
O16A C48A C47 112(2)
C48A O16A C49A 113(3)
O16A C49A C50A 113(3)
O16A C49A H49C 109.1
C50A C49A H49C 109.1
O16A C49A H49D 109.1
C50A C49A H49D 109.1
H49C C49A H49D 107.8
C49A C50A H50D 109.5
C49A C50A H50E 109.5
H50D C50A H50E 109.5
C49A C50A H50F 109.5
H50D C50A H50F 109.5
H50E C50A H50F 109.5
C39 O14 C40 113.5(11)

loop_
_geom_bond_atom_site_label_1
_geom_bond_atom_site_label_2
_geom_bond_distance
S1 O1 1.440(5)
S1 O2 1.442(5)
S1 C1 1.793(6)
S1 C7 1.812(7)
S2 O4 1.435(5)
S2 O3 1.451(5)
S2 C2 1.783(7)
S2 C18 1.789(7)
O5 C15 1.218(8)
O6 C15 1.332(9)
O6 C16 1.460(8)
O7 C24 1.215(8)
O8 C24 1.348(8)
O8 C25 1.451(9)
C1 C2 1.381(9)
C1 C6 1.382(9)
C2 C3 1.381(9)
C3 C4 1.376(10)
C3 H3 0.9500
C4 C5 1.384(11)
C4 H4 0.9500
C5 C6 1.383(10)
C5 H5 0.9500
C6 H6 0.9500
C7 C8 1.484(10)
C7 C18 1.577(9)
C7 H7 1.0000
C8 C9 1.348(9)
C8 H8 0.9500
C9 C11 1.459(10)
C9 H9 0.9500
C11 C12 1.339(9)
C11 H11 0.9500
C12 C14 1.474(9)
C12 H12 0.9500
C14 C15 1.525(10)
C14 C23 1.595(9)
C14 H14 1.0000
C16 C17 1.497(12)
C16 H16A 0.9900
C16 H16B 0.9900
C17 H17A 0.9800
C17 H17B 0.9800
C17 H17C 0.9800
C18 C19 1.491(9)
C18 H18 1.0000
C19 C20 1.333(10)
C19 H19 0.9500
C20 C21 1.447(10)
C20 H20 0.9500
C21 C22 1.332(10)
C21 H21 0.9500
C22 C23 1.506(9)
C22 H22 0.9500
C23 C24 1.514(10)
C23 H23 1.0000
C25 C26 1.516(11)
C25 H25A 0.9900
C25 H25B 0.9900
C26 H26A 0.9800
C26 H26B 0.9800
C26 H26C 0.9800
S3 O9 1.428(7)
S3 O10 1.431(6)
S3 C27B 1.74(4)
S3 C33 1.785(8)
S3 C27 1.84(5)
S4 O12 1.415(10)
S4 O11 1.468(8)
S4 C28 1.50(2)
S4 C42 1.805(9)
S4 C28B 2.05(2)
C27 C32 1.41(4)
C27 C28 1.48(4)
C28 C29 1.44(3)
C29 C30 1.47(3)
C29 H29 0.9500
C30 C31 1.36(3)
C30 H30 0.9500
C31 C32 1.40(4)
C31 H31 0.9500
C32 H32 0.9500
C27B C28B 1.35(4)
C27B C32B 1.43(4)
C28B C29B 1.42(3)
C29B C30B 1.35(4)
C29B H29B 0.9500
C30B C31B 1.39(3)
C30B H30B 0.9500
C31B C32B 1.35(3)
C31B H31B 0.9500
C32B H32B 0.9500
C33 C34 1.498(11)
C33 C42 1.548(12)
C33 H33 1.0000
C34 C35 1.319(11)
C34 H34 0.9500
C35 C36 1.479(12)
C35 H35 0.9500
C36 C37 1.319(13)
C36 H36 0.9500
C37 C38 1.476(15)
C37 H37 0.9500
C38 C47B 1.50(2)
C38 C39 1.581(17)
C38 C47 1.68(3)
C38 H38A 1.0000
C38 H38B 1.0000
C39 O13 1.202(14)
C39 O14 1.259(15)
C40 C41 1.429(15)
C40 O14 1.447(12)
C40 H40A 0.9900
C40 H40B 0.9900
C41 H41A 0.9800
C41 H41B 0.9800
C41 H41C 0.9800
C42 C43 1.511(14)
C42 H42 1.0000
C43 C44 1.306(16)
C43 H43 0.9500
C44 C45B 1.52(3)
C44 C45 1.56(3)
C44 H44A 0.9500
C44 H44B 0.9500
C45 C46 1.48(4)
C45 H45 0.9500
C46 C47 1.48(4)
C46 H46 0.9500
C47 C48A 1.63(3)
C47 H47 1.0000
C45B C46B 1.32(3)
C45B H45B 0.9500
C46B C47B 1.62(3)
C46B H46B 0.9500
C47B C48B 1.503(19)
C47B H47B 1.0000
C48B O15B 1.27(3)
C48B O16B 1.327(19)
O16B C49B 1.45(3)
C49B C50B 1.31(4)
C49B H49A 0.9900
C49B H49B 0.9900
C50B H50A 0.9800
C50B H50B 0.9800
C50B H50C 0.9800
C48A O15A 1.231(19)
C48A O16A 1.24(3)
O16A C49A 1.51(4)
C49A C50A 1.66(6)
C49A H49C 0.9900
C49A H49D 0.9900
C50A H50D 0.9800
C50A H50E 0.9800
C50A H50F 0.9800
